data_7115098
loop_
_publ_author_name
'van Staveren, Dave R.'
'Bothe, Eberhard'
'Weyherm\"uller, Thomas'
'Metzler-Nolte, Nils'

_publ_section_title
;
 Variable temperature electrochemistry as a powerful method for
 conformational investigations on the fluxional organometallic complex
 Mo(His-N&#x025B;-C2H4CO2Me)(\h-allyl)(CO)2 (His = N\d, N,O-l-histidinate)
;
_journal_issue 1
_journal_name_full 'Chemical Communications'
_journal_page_first 131
_journal_paper_doi 10.1039/b007822k
_journal_year 2001
_chemical_formula_structural '[C15 H19 Mo N3 O6], 2 CH3OH'
_chemical_formula_sum 'C17 H27 Mo N3 O8'
_chemical_formula_weight 497.36
_chemical_name_systematic
; 
 ? 
;
_space_group_IT_number 4
_symmetry_cell_setting monoclinic
_symmetry_space_group_name_Hall 'P 2yb'
_symmetry_space_group_name_H-M 'P 1 21 1'
_atom_sites_solution_hydrogens geom
_atom_sites_solution_primary direct
_atom_sites_solution_secondary difmap
_audit_creation_method SHELXL
_cell_angle_alpha 90.00
_cell_angle_beta 101.59(2)
_cell_angle_gamma 90.00
_cell_formula_units_Z 2
_cell_length_a 12.0928(14)
_cell_length_b 7.5347(8)
_cell_length_c 12.1177(14)
_cell_measurement_reflns_used 5092
_cell_measurement_temperature 100(2)
_cell_volume 1081.6(2)
_computing_cell_refinement 'Siemens SAINT 5'
_computing_data_collection 'Siemens SAINT 5'
_computing_data_reduction 'Siemens SAINT 5'
_computing_structure_refinement 'SHELXL-93 (Sheldrick, 1993)'
_computing_structure_solution 'SHELXS-86 (Sheldrick, 1990)'
_diffrn_ambient_temperature 100(2)
_diffrn_measurement_device 'Siemens SMART CCD-Detector'
_diffrn_measurement_method '\w-scan, 0.3 deg./frame'
_diffrn_radiation_monochromator graphite
_diffrn_radiation_source 'fine-focus sealed tube'
_diffrn_radiation_type MoK\a
_diffrn_radiation_wavelength 0.71073
_diffrn_reflns_av_R_equivalents 0.0509
_diffrn_reflns_av_sigmaI/netI 0.0354
_diffrn_reflns_limit_h_max 16
_diffrn_reflns_limit_h_min -18
_diffrn_reflns_limit_k_max 11
_diffrn_reflns_limit_k_min -4
_diffrn_reflns_limit_l_max 18
_diffrn_reflns_limit_l_min -18
_diffrn_reflns_number 11346
_diffrn_reflns_theta_max 32.50
_diffrn_reflns_theta_min 2.17
_exptl_absorpt_coefficient_mu 0.653
_exptl_absorpt_correction_type 'Not measured'
_exptl_crystal_colour yellow
_exptl_crystal_density_diffrn 1.527
_exptl_crystal_description 'transparent block'
_exptl_crystal_F_000 512
_exptl_crystal_size_max 0.70
_exptl_crystal_size_mid 0.42
_exptl_crystal_size_min 0.35
_refine_diff_density_max 1.066
_refine_diff_density_min -0.721
_refine_diff_density_rms 0.088
_refine_ls_abs_structure_details 'Flack H D (1983), Acta Cryst. A39, 876-881'
_refine_ls_abs_structure_Flack -0.03(3)
_refine_ls_extinction_method none
_refine_ls_goodness_of_fit_all 1.030
_refine_ls_goodness_of_fit_obs 1.035
_refine_ls_matrix_type full
_refine_ls_number_parameters 281
_refine_ls_number_reflns 4668
_refine_ls_number_restraints 7
_refine_ls_restrained_S_all 1.029
_refine_ls_restrained_S_obs 1.034
_refine_ls_R_factor_all 0.0281
_refine_ls_R_factor_obs 0.0269
_refine_ls_shift/esd_max 0.002
_refine_ls_shift/esd_mean 0.000
_refine_ls_structure_factor_coef Fsqd
_refine_ls_weighting_details 'w=1/[\s^2^(Fo^2^)+(0.0379P)^2^+0.5477P] where P=(Fo^2^+2Fc^2^)/3'
_refine_ls_weighting_scheme calc
_refine_ls_wR_factor_all 0.0692
_refine_ls_wR_factor_obs 0.0685
_reflns_number_observed 4539
_reflns_number_total 4668
_reflns_observed_criterion >2sigma(I)
_cod_data_source_file b007822k.txt
_cod_data_source_block 2
_cod_depositor_comments
;
The following automatic conversions were performed:

'_symmetry_cell_setting' value 'Monoclinic' changed to 'monoclinic'
according to
/usr/data/users/saulius/automatic-downloads/retrospective/RSC/lib/dictionaries/cif_core.dic
dictionary named 'cif_core.dic' version 2.4.2 from 2011-04-26.

Automatic conversion script
Id: cif_fix_values 2281 2013-09-26 08:29:07Z andrius 

The following automatic conversions were performed:

'_refine_ls_weighting_scheme' value 'calc
w=1/[\s^2^(Fo^2^)+(0.0379P)^2^+0.5477P] where P=(Fo^2^+2Fc^2^)/3' was
changed to 'calc'. New tag '_refine_ls_weighting_details' was
created. The value of the new tag was set to
'w=1/[\s^2^(Fo^2^)+(0.0379P)^2^+0.5477P] where P=(Fo^2^+2Fc^2^)/3'.

Automatic conversion script
Id: cif_fix_values 3143 2015-03-26 13:38:13Z robertas 
;
_cod_original_sg_symbol_H-M P2(1)
_cod_database_code 7115098

loop_
_symmetry_equiv_pos_as_xyz
'x, y, z'
'-x, y+1/2, -z'

loop_
_atom_site_aniso_label
_atom_site_aniso_U_11
_atom_site_aniso_U_22
_atom_site_aniso_U_33
_atom_site_aniso_U_23
_atom_site_aniso_U_13
_atom_site_aniso_U_12
Mo1 0.01035(7) 0.01895(8) 0.00961(7) -0.00020(9) 0.00382(4) 0.00025(9)
O2 0.0318(10) 0.0311(11) 0.0259(9) -0.0047(9) 0.0083(8) -0.0033(9)
O3 0.0286(10) 0.0375(13) 0.0308(10) -0.0097(10) 0.0095(8) 0.0056(10)
O13 0.0188(8) 0.0267(9) 0.0153(7) 0.0069(7) 0.0055(6) 0.0005(7)
O14 0.0187(9) 0.0175(9) 0.0161(8) -0.0007(7) 0.0068(7) 0.0003(7)
N6 0.0115(7) 0.0258(9) 0.0136(8) 0.0008(7) 0.0020(6) 0.0016(7)
N8 0.0135(7) 0.0204(9) 0.0118(7) -0.0001(7) 0.0048(6) -0.0007(6)
N12 0.0134(9) 0.0180(10) 0.0153(9) -0.0007(8) 0.0037(7) -0.0017(8)
C1 0.051(2) 0.039(3) 0.0337(13) -0.002(2) 0.0046(12) -0.008(2)
C3 0.0160(10) 0.0322(14) 0.0204(10) -0.0059(11) 0.0009(8) 0.0008(10)
C4 0.0117(9) 0.0307(12) 0.0238(10) -0.0062(10) 0.0032(7) 0.0003(9)
C5 0.0125(9) 0.0344(14) 0.0195(10) 0.0002(9) -0.0010(7) 0.0028(9)
C7 0.0127(7) 0.0208(15) 0.0132(7) -0.0002(8) 0.0039(6) 0.0004(8)
C9 0.0139(9) 0.0194(10) 0.0117(8) 0.0013(8) 0.0046(7) 0.0024(8)
C10 0.0148(9) 0.0252(11) 0.0134(9) 0.0000(8) 0.0063(7) 0.0030(8)
C11 0.0143(9) 0.0243(11) 0.0116(8) -0.0020(8) 0.0048(7) 0.0014(8)
C12 0.0142(11) 0.0223(13) 0.0101(10) -0.0009(9) 0.0035(8) -0.0011(9)
C13 0.0082(10) 0.0202(12) 0.0142(11) 0.0031(10) 0.0007(8) -0.0006(9)
C15 0.0150(12) 0.0304(14) 0.0151(10) 0.0037(10) 0.0080(9) 0.0039(11)
O15 0.0312(11) 0.0482(15) 0.0250(10) 0.0185(10) 0.0127(8) 0.0104(11)
C16 0.0138(12) 0.0288(13) 0.0177(11) -0.0012(10) 0.0052(8) 0.0020(10)
O16 0.0251(10) 0.0410(13) 0.0189(8) -0.0118(9) 0.0041(7) -0.0007(9)
C17 0.0191(11) 0.0332(15) 0.0183(11) -0.0003(10) 0.0068(8) 0.0086(11)
C18 0.0105(8) 0.0314(13) 0.0173(9) 0.0015(9) 0.0046(7) 0.0030(8)
C19 0.0128(10) 0.0344(14) 0.0196(11) 0.0016(11) 0.0067(8) -0.0035(10)
C20 0.0378(13) 0.0199(15) 0.0308(11) 0.0015(13) 0.0052(9) -0.0018(13)
O20 0.0370(9) 0.0160(7) 0.0345(8) -0.0005(13) 0.0008(7) -0.0034(14)
O30 0.0305(11) 0.098(3) 0.0277(11) -0.0005(14) 0.0118(9) -0.0260(15)
C30 0.031(2) 0.065(3) 0.0302(15) -0.005(2) 0.0092(12) 0.003(2)

loop_
_atom_site_label
_atom_site_type_symbol
_atom_site_fract_x
_atom_site_fract_y
_atom_site_fract_z
_atom_site_U_iso_or_equiv
_atom_site_thermal_displace_type
_atom_site_occupancy
_atom_site_calc_flag
_atom_site_refinement_flags
Mo1 Mo 0.394500(12) 0.56786(4) 0.727848(11) 0.01272(5) Uani 1 d .
O2 O -0.1904(2) 0.2381(3) 0.7356(2) 0.0293(4) Uani 1 d .
O3 O -0.0831(2) 0.2409(3) 0.6039(2) 0.0318(5) Uani 1 d .
O13 O 0.34356(15) 0.3699(3) 1.04121(14) 0.0200(3) Uani 1 d .
O14 O 0.3852(2) 0.3886(3) 0.8704(2) 0.0170(4) Uani 1 d .
N6 N 0.0318(2) 0.6277(3) 0.6825(2) 0.0171(4) Uani 1 d .
N8 N 0.2169(2) 0.6184(3) 0.74057(15) 0.0149(3) Uani 1 d .
N12 N 0.4154(2) 0.7423(4) 0.8819(2) 0.0154(4) Uani 1 d .
H12A H 0.4909(2) 0.7567(4) 0.9123(2) 0.019 Uiso 1 calc R
H12B H 0.3848(2) 0.8523(4) 0.8622(2) 0.019 Uiso 1 calc R
C1 C -0.1829(3) 0.0481(7) 0.7405(3) 0.0417(9) Uani 1 d .
H1A H -0.2231(3) 0.0037(7) 0.7975(3) 0.062 Uiso 1 calc R
H1B H -0.1034(3) 0.0126(7) 0.7605(3) 0.062 Uiso 1 calc R
H1C H -0.2171(3) -0.0018(7) 0.6668(3) 0.062 Uiso 1 calc R
C3 C -0.1390(2) 0.3172(4) 0.6609(2) 0.0233(5) Uani 1 d .
C4 C -0.1636(2) 0.5139(4) 0.6567(2) 0.0221(5) Uani 1 d .
H4A H -0.1627(2) 0.5570(4) 0.7340(2) 0.027 Uiso 1 calc R
H4B H -0.2403(2) 0.5341(4) 0.6114(2) 0.027 Uiso 1 calc R
C5 C -0.0795(2) 0.6204(4) 0.6066(2) 0.0227(5) Uani 1 d .
H5A H -0.0715(2) 0.5661(4) 0.5342(2) 0.027 Uiso 1 calc R
H5B H -0.1085(2) 0.7426(4) 0.5909(2) 0.027 Uiso 1 calc R
C7 C 0.1309(2) 0.5960(3) 0.6532(2) 0.0154(5) Uani 1 d .
H7 H 0.1391(2) 0.5620(3) 0.5798(2) 0.018 Uiso 1 calc R
C9 C 0.1680(2) 0.6686(3) 0.8306(2) 0.0147(4) Uani 1 d .
C10 C 0.0537(2) 0.6747(4) 0.7951(2) 0.0173(4) Uani 1 d .
H10 H -0.0003(2) 0.7053(4) 0.8391(2) 0.021 Uiso 1 calc R
C11 C 0.2346(2) 0.7178(4) 0.9456(2) 0.0164(4) Uani 1 d .
H11A H 0.1981(2) 0.6633(4) 1.0036(2) 0.020 Uiso 1 calc R
H11B H 0.2317(2) 0.8482(4) 0.9547(2) 0.020 Uiso 1 calc R
C12 C 0.3579(2) 0.6596(4) 0.9665(2) 0.0154(5) Uani 1 d .
H12 H 0.3964(2) 0.6986(4) 1.0436(2) 0.018 Uiso 1 calc R
C13 C 0.3627(2) 0.4578(4) 0.9600(2) 0.0144(5) Uani 1 d .
C15 C 0.3795(2) 0.7423(5) 0.6074(2) 0.0195(6) Uani 1 d .
O15 O 0.3684(2) 0.8430(4) 0.5338(2) 0.0338(5) Uani 1 d .
C16 C 0.3469(2) 0.4197(5) 0.5954(2) 0.0198(5) Uani 1 d .
O16 O 0.3173(2) 0.3394(4) 0.5124(2) 0.0284(5) Uani 1 d .
C17 C 0.5357(2) 0.3649(4) 0.7123(2) 0.0231(5) Uani 1 d D
H17A H 0.5426(30) 0.3574(62) 0.6382(18) 0.030 Uiso 1 d D
H17B H 0.5343(32) 0.2569(36) 0.7476(29) 0.030 Uiso 1 d D
C18 C 0.5781(2) 0.5186(4) 0.7734(2) 0.0195(5) Uani 1 d .
H18 H 0.6016(27) 0.5177(53) 0.8556(27) 0.025 Uiso 1 d .
C19 C 0.5704(2) 0.6796(4) 0.7131(2) 0.0218(5) Uani 1 d D
H19A H 0.5776(31) 0.6794(61) 0.6389(18) 0.028 Uiso 1 d D
H19B H 0.5866(31) 0.7829(39) 0.7536(28) 0.028 Uiso 1 d D
C20 C 0.2079(3) 0.0847(5) 0.7058(2) 0.0297(6) Uani 1 d .
H20A H 0.1542(18) -0.0142(26) 0.6978(16) 0.045 Uiso 1 calc R
H20B H 0.2454(4) 0.0860(49) 0.6413(3) 0.045 Uiso 1 calc R
H20C H 0.1675(21) 0.1968(24) 0.7086(13) 0.045 Uiso 1 calc R
O20 O 0.2901(2) 0.0633(5) 0.8072(2) 0.0301(4) Uani 1 d .
H20 H 0.3203(28) 0.1618(12) 0.8268(21) 0.045 Uiso 1 calc R
O30 O 0.1428(2) 0.1981(6) 1.0596(2) 0.0511(9) Uani 1 d .
H30 H 0.2062(19) 0.2394(85) 1.0548(8) 0.077 Uiso 1 calc R
C30 C 0.0733(3) 0.1922(7) 0.9522(3) 0.0419(9) Uani 1 d .
H30A H -0.0005(10) 0.1432(40) 0.9576(5) 0.063 Uiso 1 calc R
H30B H 0.1083(14) 0.1169(35) 0.9028(8) 0.063 Uiso 1 calc R
H30C H 0.0635(22) 0.3125(9) 0.9209(11) 0.063 Uiso 1 calc R

loop_
_atom_type_symbol
_atom_type_description
_atom_type_scat_dispersion_real
_atom_type_scat_dispersion_imag
_atom_type_scat_source
C C 0.0033 0.0016 'International Tables Vol C Tables 4.2.6.8 and 6.1.1.4'
H H 0.0000 0.0000 'International Tables Vol C Tables 4.2.6.8 and 6.1.1.4'
N N 0.0061 0.0033 'International Tables Vol C Tables 4.2.6.8 and 6.1.1.4'
O O 0.0106 0.0060 'International Tables Vol C Tables 4.2.6.8 and 6.1.1.4'
Mo Mo -1.6832 0.6857 'International Tables Vol C Tables 4.2.6.8 and 6.1.1.4'

loop_
_geom_angle_atom_site_label_1
_geom_angle_atom_site_label_2
_geom_angle_atom_site_label_3
_geom_angle
C16 Mo1 C15 78.54(13)
C16 Mo1 C18 103.07(11)
C15 Mo1 C18 103.82(11)
C16 Mo1 O14 103.93(11)
C15 Mo1 O14 170.45(10)
C18 Mo1 O14 84.74(9)
C16 Mo1 N8 91.46(10)
C15 Mo1 N8 89.45(10)
C18 Mo1 N8 161.91(8)
O14 Mo1 N8 81.30(7)
C16 Mo1 N12 169.40(9)
C15 Mo1 N12 101.85(12)
C18 Mo1 N12 87.19(9)
O14 Mo1 N12 74.00(7)
N8 Mo1 N12 77.97(8)
C16 Mo1 C17 69.91(11)
C15 Mo1 C17 110.05(11)
C18 Mo1 C17 36.21(10)
O14 Mo1 C17 79.35(9)
N8 Mo1 C17 148.76(10)
N12 Mo1 C17 119.18(9)
C16 Mo1 C19 105.54(11)
C15 Mo1 C19 69.34(11)
C18 Mo1 C19 36.08(11)
O14 Mo1 C19 118.10(9)
N8 Mo1 C19 148.91(10)
N12 Mo1 C19 84.29(10)
C17 Mo1 C19 62.29(12)
C3 O2 C1 116.0(3)
C13 O14 Mo1 117.7(2)
C7 N6 C10 107.6(2)
C7 N6 C5 125.7(2)
C10 N6 C5 126.6(2)
C7 N8 C9 105.6(2)
C7 N8 Mo1 122.28(14)
C9 N8 Mo1 132.11(14)
C12 N12 Mo1 109.7(2)
O3 C3 O2 124.5(3)
O3 C3 C4 125.3(3)
O2 C3 C4 110.2(2)
C3 C4 C5 113.0(2)
N6 C5 C4 111.9(2)
N6 C7 N8 111.4(2)
C10 C9 N8 109.0(2)
C10 C9 C11 127.0(2)
N8 C9 C11 123.9(2)
C9 C10 N6 106.5(2)
C9 C11 C12 113.9(2)
N12 C12 C13 110.8(3)
N12 C12 C11 110.0(2)
C13 C12 C11 108.9(3)
O13 C13 O14 123.9(3)
O13 C13 C12 118.3(3)
O14 C13 C12 117.8(3)
O15 C15 Mo1 178.1(3)
O16 C16 Mo1 176.2(3)
C18 C17 Mo1 67.34(14)
C19 C18 C17 117.0(2)
C19 C18 Mo1 76.54(14)
C17 C18 Mo1 76.45(14)
C18 C19 Mo1 67.38(14)

loop_
_geom_bond_atom_site_label_1
_geom_bond_atom_site_label_2
_geom_bond_distance
Mo1 C16 1.944(3)
Mo1 C15 1.945(3)
Mo1 C18 2.209(2)
Mo1 O14 2.214(2)
Mo1 N8 2.216(2)
Mo1 N12 2.256(2)
Mo1 C17 2.328(3)
Mo1 C19 2.328(3)
O2 C3 1.336(4)
O2 C1 1.435(6)
O3 C3 1.205(3)
O13 C13 1.246(3)
O14 C13 1.282(4)
N6 C7 1.338(3)
N6 C10 1.384(3)
N6 C5 1.470(3)
N8 C7 1.338(3)
N8 C9 1.394(3)
N12 C12 1.486(4)
C3 C4 1.510(4)
C4 C5 1.515(4)
C9 C10 1.363(3)
C9 C11 1.509(3)
C11 C12 1.527(4)
C12 C13 1.524(3)
C15 O15 1.159(4)
C16 O16 1.167(4)
C17 C18 1.414(4)
C18 C19 1.410(4)
C20 O20 1.426(3)
O30 C30 1.400(4)
